data_7126683
loop_
_publ_author_name
'Delmas, Luke C.'
'White, Andrew J. P.'
'Pugh, David'
'Evans, Arwyn'
'Isbell, Mark Antonin'
'Heng, Jerry Y. Y.'
'Lickiss, Paul D.'
'Davies, Robert P.'

_publ_section_title
;
 Stable metal-organic frameworks with low water affinity built from
 methyl-siloxane linkers.
;
_journal_issue 57
_journal_name_full 'Chemical communications (Cambridge, England)'
_journal_page_first 7905
_journal_page_last 7908
_journal_paper_doi 10.1039/d0cc01186j
_journal_volume 56
_journal_year 2020
_chemical_formula_moiety 'C21 H25 Hf1.5 N2 O8.5 Si, C3 H7 N O'
_chemical_formula_sum 'C24 H32 Hf1.5 N3 O9.5 Si'
_chemical_formula_weight 810.35
_space_group_crystal_system orthorhombic
_space_group_IT_number 72
_space_group_name_Hall '-I 2 2c'
_space_group_name_H-M_alt 'I b a m'
_atom_sites_solution_hydrogens geom
_audit_creation_method SHELXL-2018/3
_audit_update_record
;
2019-08-29 deposited with the CCDC.	2020-06-04 downloaded from the CCDC.
;
_cell_angle_alpha 90
_cell_angle_beta 90
_cell_angle_gamma 90
_cell_formula_units_Z 16
_cell_length_a 17.21910(16)
_cell_length_b 30.6244(2)
_cell_length_c 27.1584(3)
_cell_measurement_reflns_used 71522
_cell_measurement_temperature 100(2)
_cell_measurement_theta_max 70.3030
_cell_measurement_theta_min 5.1810
_cell_volume 14321.3(2)
_computing_cell_refinement 'CrysAlisPro 1.171.38.46 (Rigaku OD, 2015)'
_computing_data_collection 'CrysAlisPro 1.171.38.46 (Rigaku OD, 2015)'
_computing_data_reduction 'CrysAlisPro 1.171.38.46 (Rigaku OD, 2015)'
_computing_molecular_graphics 'Bruker SHELXTL'
_computing_publication_material 'CIFTAB-2014 (Sheldrick, 2017)'
_computing_structure_refinement 'SHELXL-2018/3 (Sheldrick, 2018)'
_computing_structure_solution 'SHELXS-2014 (Sheldrick, 2017)'
_diffrn_ambient_temperature 100(2)
_diffrn_measured_fraction_theta_full 0.998
_diffrn_measured_fraction_theta_max 0.992
_diffrn_measurement_device_type 'XtaLAB AFC11 (RCD3): quarter-chi single'
_diffrn_measurement_method 'omega scans'
_diffrn_radiation_type CuK\a
_diffrn_radiation_wavelength 1.54184
_diffrn_reflns_av_R_equivalents 0.0632
_diffrn_reflns_av_unetI/netI 0.0163
_diffrn_reflns_Laue_measured_fraction_full 0.998
_diffrn_reflns_Laue_measured_fraction_max 0.992
_diffrn_reflns_limit_h_max 20
_diffrn_reflns_limit_h_min -20
_diffrn_reflns_limit_k_max 37
_diffrn_reflns_limit_k_min -37
_diffrn_reflns_limit_l_max 33
_diffrn_reflns_limit_l_min -33
_diffrn_reflns_number 129803
_diffrn_reflns_point_group_measured_fraction_full 0.998
_diffrn_reflns_point_group_measured_fraction_max 0.992
_diffrn_reflns_theta_full 67.684
_diffrn_reflns_theta_max 70.675
_diffrn_reflns_theta_min 4.193
_diffrn_source 'fine-focus sealed X-ray tube'
_exptl_absorpt_coefficient_mu 8.665
_exptl_absorpt_correction_T_max 1.00000
_exptl_absorpt_correction_T_min 0.51073
_exptl_absorpt_correction_type multi-scan
_exptl_absorpt_process_details
; 
CrysAlisPro 1.171.38.46 (Rigaku Oxford Diffraction, 2015) 
Empirical absorption correction using spherical harmonics, 
 implemented in SCALE3 ABSPACK scaling algorithm. 
;
_exptl_crystal_colour colourless
_exptl_crystal_density_diffrn 1.503
_exptl_crystal_description plate
_exptl_crystal_F_000 6320
_exptl_crystal_size_max 0.100
_exptl_crystal_size_mid 0.025
_exptl_crystal_size_min 0.010
_refine_diff_density_max 1.863
_refine_diff_density_min -1.303
_refine_diff_density_rms 0.163
_refine_ls_extinction_method none
_refine_ls_goodness_of_fit_ref 1.083
_refine_ls_hydrogen_treatment constr
_refine_ls_matrix_type full
_refine_ls_number_parameters 262
_refine_ls_number_reflns 6986
_refine_ls_number_restraints 18
_refine_ls_restrained_S_all 1.084
_refine_ls_R_factor_all 0.0502
_refine_ls_R_factor_gt 0.0495
_refine_ls_shift/su_max 0.001
_refine_ls_shift/su_mean 0.000
_refine_ls_structure_factor_coef Fsqd
_refine_ls_weighting_details 'w=1/[\s^2^(Fo^2^)+(0.0860P)^2^+93.3056P] where P=(Fo^2^+2Fc^2^)/3'
_refine_ls_weighting_scheme calc
_refine_ls_wR_factor_gt 0.1438
_refine_ls_wR_factor_ref 0.1446
_reflns_Friedel_coverage 0.000
_reflns_number_gt 6809
_reflns_number_total 6986
_reflns_threshold_expression 'I > 2\s(I)'
_cod_data_source_file d0cc01186j2.cif
_cod_data_source_block IMP-32-Hf
_cod_depositor_comments 'Adding full bibliography for 7126681--7126683.cif.'
_cod_original_formula_sum 'C24 H32 Hf1.50 N3 O9.50 Si'
_cod_database_code 7126683
_shelx_shelxl_version_number 2018/3
_shelx_space_group_comment
; 
The symmetry employed for this shelxl refinement is uniquely defined 
by the following loop, which should always be used as a source of 
symmetry information in preference to the above space-group names. 
They are only intended as comments. 
;

loop_
_space_group_symop_operation_xyz
'x, y, z'
'-x, -y, z'
'-x+1/2, y+1/2, -z'
'x+1/2, -y+1/2, -z'
'x+1/2, y+1/2, z+1/2'
'-x+1/2, -y+1/2, z+1/2'
'-x+1, y+1, -z+1/2'
'x+1, -y+1, -z+1/2'
'-x, -y, -z'
'x, y, -z'
'x-1/2, -y-1/2, z'
'-x-1/2, y-1/2, z'
'-x+1/2, -y+1/2, -z+1/2'
'x+1/2, y+1/2, -z+1/2'
'x, -y, z+1/2'
'-x, y, z+1/2'

loop_
_atom_site_label
_atom_site_type_symbol
_atom_site_fract_x
_atom_site_fract_y
_atom_site_fract_z
_atom_site_U_iso_or_equiv
_atom_site_adp_type
_atom_site_occupancy
_atom_site_site_symmetry_order
_atom_site_calc_flag
_atom_site_refinement_flags_posn
_atom_site_refinement_flags_adp
_atom_site_refinement_flags_occupancy
_atom_site_disorder_assembly
_atom_site_disorder_group
Hf1 Hf 0.39925(5) 0.49149(5) 0.56496(4) 0.0368(4) Uani 0.848(15) 1 d . U P A 1
Hf1' Hf 0.3980(5) 0.5032(9) 0.5650(3) 0.077(2) Uani 0.152(15) 1 d . U P A 2
Hf2 Hf 0.52157(9) 0.42146(2) 0.500000 0.0311(3) Uani 0.897(6) 2 d S TU P A 1
Hf2' Hf 0.4793(14) 0.42117(15) 0.500000 0.053(4) Uani 0.103(6) 2 d S TU P A 2
O1 O 0.250000 0.250000 0.750000 0.089(3) Uani 1 2 d S . P . .
Si2 Si 0.31342(13) 0.23067(6) 0.71223(6) 0.0626(5) Uani 1 1 d . . . . .
C3 C 0.3429(4) 0.2784(2) 0.6725(2) 0.0605(16) Uani 1 1 d . . . . .
C4 C 0.3035(6) 0.3174(2) 0.6759(3) 0.088(3) Uani 1 1 d . . . . .
H4A H 0.260579 0.319857 0.697676 0.105 Uiso 1 1 calc R U . . .
C5 C 0.3258(6) 0.3534(3) 0.6476(3) 0.086(3) Uani 1 1 d . . . . .
H5A H 0.300221 0.380694 0.651573 0.103 Uiso 1 1 calc R U . . .
C6 C 0.3844(5) 0.3493(2) 0.6142(2) 0.0610(17) Uani 1 1 d . . . . .
C7 C 0.4240(6) 0.3103(2) 0.6109(3) 0.084(3) Uani 1 1 d . . . . .
H7A H 0.466421 0.307877 0.588691 0.101 Uiso 1 1 calc R U . . .
C8 C 0.4036(6) 0.2745(3) 0.6392(3) 0.086(3) Uani 1 1 d . . . . .
H8A H 0.430718 0.247616 0.635924 0.103 Uiso 1 1 calc R U . . .
C9 C 0.4079(4) 0.38688(19) 0.5820(3) 0.0576(16) Uani 1 1 d . . . . .
O10 O 0.3773(3) 0.42335(13) 0.59194(18) 0.0651(13) Uani 1 1 d . . . . .
O11 O 0.4557(3) 0.37885(12) 0.54899(14) 0.0500(9) Uani 1 1 d . . . . .
C12 C 0.2658(5) 0.1881(2) 0.6726(2) 0.0636(18) Uani 1 1 d . . . . .
C13 C 0.2100(6) 0.2006(2) 0.6386(3) 0.082(3) Uani 1 1 d . . . . .
H13A H 0.196571 0.230546 0.635674 0.098 Uiso 1 1 calc R U . . .
C14 C 0.1733(5) 0.1698(2) 0.6087(3) 0.077(2) Uani 1 1 d . . . . .
H14A H 0.137249 0.179094 0.584331 0.093 Uiso 1 1 calc R U . . .
C15 C 0.1891(4) 0.1270(2) 0.6143(2) 0.0614(17) Uani 1 1 d . . . . .
C16 C 0.2425(6) 0.1136(2) 0.6493(3) 0.085(3) Uani 1 1 d . . . . .
H16A H 0.252839 0.083317 0.653511 0.102 Uiso 1 1 calc R U . . .
C17 C 0.2811(6) 0.1440(2) 0.6784(3) 0.088(3) Uani 1 1 d . . . . .
H17A H 0.317770 0.134556 0.702281 0.105 Uiso 1 1 calc R U . . .
C18 C 0.1481(4) 0.0933(2) 0.5825(2) 0.0523(14) Uani 1 1 d . . . . .
O19 O 0.1060(2) 0.10907(13) 0.54877(15) 0.0498(10) Uani 1 1 d . . . . .
O20 O 0.1582(3) 0.05430(14) 0.59163(18) 0.0686(14) Uani 1 1 d . . . . .
C21 C 0.3946(6) 0.2091(3) 0.7474(3) 0.096(3) Uani 1 1 d . . . . .
H21A H 0.433593 0.197205 0.724743 0.143 Uiso 1 1 calc R U . . .
H21B H 0.417807 0.232506 0.767021 0.143 Uiso 1 1 calc R U . . .
H21C H 0.376122 0.185843 0.769244 0.143 Uiso 1 1 calc R U . . .
O30 O 0.2815(3) 0.4834(2) 0.5641(2) 0.095(2) Uani 1 1 d . . . . .
O40 O 0.4081(5) 0.49434(19) 0.64141(17) 0.096(2) Uani 1 1 d . . . . .
O50 O 0.3886(6) 0.5291(3) 0.500000 0.088(3) Uani 1 2 d S T P . .
O60 O 0.4192(17) 0.4577(7) 0.500000 0.060(5) Uani 0.62(5) 2 d S TU P A 1
O60' O 0.3886(16) 0.4460(9) 0.500000 0.049(5) Uiso 0.38(5) 2 d S U P A 2
O70 O 0.4904(3) 0.53822(17) 0.5645(2) 0.0812(19) Uani 1 1 d . . . . .

loop_
_atom_site_aniso_label
_atom_site_aniso_U_11
_atom_site_aniso_U_22
_atom_site_aniso_U_33
_atom_site_aniso_U_23
_atom_site_aniso_U_13
_atom_site_aniso_U_12
Hf1 0.0580(6) 0.0189(4) 0.0335(3) 0.00183(19) 0.01001(15) -0.00272(18)
Hf1' 0.133(6) 0.057(7) 0.041(2) -0.004(2) 0.0122(16) 0.010(2)
Hf2 0.0540(6) 0.0155(2) 0.0240(2) 0.000 0.000 -0.0030(2)
Hf2' 0.101(11) 0.018(2) 0.041(3) 0.000 0.000 0.003(3)
O1 0.137(7) 0.065(4) 0.066(5) -0.002(4) 0.028(4) -0.055(5)
Si2 0.0946(13) 0.0465(9) 0.0467(9) 0.0113(7) -0.0114(9) -0.0353(9)
C3 0.091(5) 0.041(3) 0.048(3) 0.008(3) 0.001(3) -0.021(3)
C4 0.123(7) 0.051(4) 0.088(6) 0.013(4) 0.041(5) -0.007(4)
C5 0.114(7) 0.052(4) 0.090(6) 0.023(4) 0.038(5) -0.008(4)
C6 0.095(5) 0.034(3) 0.054(3) 0.007(3) 0.009(3) -0.014(3)
C7 0.120(6) 0.042(4) 0.090(6) 0.018(4) 0.045(5) -0.003(4)
C8 0.122(7) 0.044(4) 0.090(6) 0.022(4) 0.034(5) -0.003(4)
C9 0.088(5) 0.031(3) 0.053(3) 0.001(3) 0.016(3) -0.014(3)
O10 0.099(3) 0.029(2) 0.067(3) 0.0155(19) 0.034(3) -0.004(2)
O11 0.083(3) 0.0256(17) 0.041(2) -0.0003(15) 0.007(2) -0.0104(17)
C12 0.102(5) 0.048(3) 0.041(3) 0.009(3) -0.016(3) -0.032(3)
C13 0.125(7) 0.037(3) 0.083(5) 0.010(3) -0.045(5) -0.022(4)
C14 0.115(6) 0.047(4) 0.071(4) 0.005(3) -0.040(4) -0.014(4)
C15 0.089(5) 0.036(3) 0.059(4) 0.000(3) -0.014(3) -0.017(3)
C16 0.131(7) 0.044(4) 0.079(5) 0.002(3) -0.049(5) -0.014(4)
C17 0.124(7) 0.052(4) 0.088(5) 0.011(4) -0.051(5) -0.026(4)
C18 0.071(4) 0.042(3) 0.044(3) -0.004(3) -0.018(3) -0.001(3)
O19 0.076(3) 0.0312(19) 0.042(2) -0.0032(16) -0.0067(18) -0.0082(17)
O20 0.100(4) 0.033(2) 0.072(3) 0.004(2) -0.033(3) -0.014(2)
C21 0.133(8) 0.075(5) 0.078(6) 0.026(4) -0.042(5) -0.054(5)
O30 0.045(3) 0.120(5) 0.120(5) 0.009(4) 0.001(3) -0.038(3)
O40 0.189(7) 0.086(4) 0.0149(19) 0.001(2) -0.010(3) 0.008(4)
O50 0.178(9) 0.054(4) 0.032(3) 0.000 0.000 -0.047(5)
O60 0.089(12) 0.061(8) 0.030(5) 0.000 0.000 0.011(9)
O70 0.073(3) 0.055(3) 0.116(5) 0.058(3) -0.008(3) 0.002(2)

loop_
_atom_type_symbol
_atom_type_description
_atom_type_scat_dispersion_real
_atom_type_scat_dispersion_imag
_atom_type_scat_source
C C 0.0181 0.0091 'International Tables Vol C Tables 4.2.6.8 and 6.1.1.4'
H H 0.0000 0.0000 'International Tables Vol C Tables 4.2.6.8 and 6.1.1.4'
N N 0.0311 0.0180 'International Tables Vol C Tables 4.2.6.8 and 6.1.1.4'
O O 0.0492 0.0322 'International Tables Vol C Tables 4.2.6.8 and 6.1.1.4'
Si Si 0.2541 0.3302 'International Tables Vol C Tables 4.2.6.8 and 6.1.1.4'
Hf Hf -6.1794 4.9776 'International Tables Vol C Tables 4.2.6.8 and 6.1.1.4'

loop_
_geom_angle_atom_site_label_1
_geom_angle_atom_site_label_2
_geom_angle_atom_site_label_3
_geom_angle
_geom_angle_site_symmetry_1
_geom_angle_site_symmetry_3
_geom_angle_publ_flag
O30 Hf1 O60 95.4(9) . . ?
O30 Hf1 O40 95.1(3) . . ?
O60 Hf1 O40 148.9(3) . . ?
O30 Hf1 O70 147.4(3) . 2_665 ?
O60 Hf1 O70 68.3(7) . 2_665 ?
O40 Hf1 O70 87.6(3) . 2_665 ?
O30 Hf1 O50 88.3(3) . . ?
O60 Hf1 O50 64.9(4) . . ?
O40 Hf1 O50 144.6(2) . . ?
O70 Hf1 O50 107.9(3) 2_665 . ?
O30 Hf1 O70 144.6(3) . . ?
O60 Hf1 O70 102.0(9) . . ?
O40 Hf1 O70 85.7(3) . . ?
O70 Hf1 O70 67.9(2) 2_665 . ?
O50 Hf1 O70 72.1(3) . . ?
O30 Hf1 O10 73.9(3) . . ?
O60 Hf1 O10 80.9(6) . . ?
O40 Hf1 O10 74.1(2) . . ?
O70 Hf1 O10 75.7(2) 2_665 . ?
O50 Hf1 O10 139.8(2) . . ?
O70 Hf1 O10 138.9(2) . . ?
O30 Hf1 O20 71.1(3) . 12_665 ?
O60 Hf1 O20 139.7(3) . 12_665 ?
O40 Hf1 O20 71.3(2) . 12_665 ?
O70 Hf1 O20 139.2(2) 2_665 12_665 ?
O50 Hf1 O20 76.6(3) . 12_665 ?
O70 Hf1 O20 75.8(2) . 12_665 ?
O10 Hf1 O20 127.40(17) . 12_665 ?
O30 Hf1 Hf2 118.5(2) . 9_666 ?
O60 Hf1 Hf2 83.4(7) . 9_666 ?
O40 Hf1 Hf2 116.43(19) . 9_666 ?
O70 Hf1 Hf2 88.52(18) 2_665 9_666 ?
O50 Hf1 Hf2 36.2(2) . 9_666 ?
O70 Hf1 Hf2 35.91(14) . 9_666 ?
O10 Hf1 Hf2 160.95(13) . 9_666 ?
O20 Hf1 Hf2 71.62(12) 12_665 9_666 ?
O30 Hf1 Hf2 121.2(2) . . ?
O60 Hf1 Hf2 33.1(6) . . ?
O40 Hf1 Hf2 119.1(2) . . ?
O70 Hf1 Hf2 35.51(14) 2_665 . ?
O50 Hf1 Hf2 88.0(2) . . ?
O70 Hf1 Hf2 87.98(18) . . ?
O10 Hf1 Hf2 72.23(12) . . ?
O20 Hf1 Hf2 160.35(12) 12_665 . ?
Hf2 Hf1 Hf2 88.74(2) 9_666 . ?
O30 Hf1 Hf1 178.3(2) . 2_665 ?
O60 Hf1 Hf1 84.8(9) . 2_665 ?
O40 Hf1 Hf1 85.5(2) . 2_665 ?
O70 Hf1 Hf1 34.13(14) 2_665 2_665 ?
O50 Hf1 Hf1 90.3(3) . 2_665 ?
O70 Hf1 Hf1 33.82(14) . 2_665 ?
O10 Hf1 Hf1 107.74(16) . 2_665 ?
O20 Hf1 Hf1 107.69(15) 12_665 2_665 ?
Hf2 Hf1 Hf1 59.88(4) 9_666 2_665 ?
Hf2 Hf1 Hf1 59.59(4) . 2_665 ?
O30 Hf1 Hf1 89.31(19) . 10_556 ?
O60 Hf1 Hf1 31.7(3) . 10_556 ?
O40 Hf1 Hf1 175.2(2) . 10_556 ?
O70 Hf1 Hf1 89.63(18) 2_665 10_556 ?
O50 Hf1 Hf1 33.45(19) . 10_556 ?
O70 Hf1 Hf1 89.64(17) . 10_556 ?
O10 Hf1 Hf1 109.06(13) . 10_556 ?
O20 Hf1 Hf1 108.51(13) 12_665 10_556 ?
Hf2 Hf1 Hf1 59.49(2) 9_666 10_556 ?
Hf2 Hf1 Hf1 59.59(2) . 10_556 ?
Hf1 Hf1 Hf1 90.0 2_665 10_556 ?
O70 Hf1' O50 80.5(8) . . ?
O70 Hf1' O20 88.1(11) . 12_665 ?
O50 Hf1' O20 88.3(10) . 12_665 ?
O70 Hf1' O30 162.9(14) . . ?
O50 Hf1' O30 91.6(5) . . ?
O20 Hf1' O30 76.4(4) 12_665 . ?
O70 Hf1' O40 90.6(5) . . ?
O50 Hf1' O40 163.4(15) . . ?
O20 Hf1' O40 77.4(5) 12_665 . ?
O30 Hf1' O40 93.1(6) . . ?
O70 Hf1' O70 67.4(4) . 2_665 ?
O50 Hf1' O70 106.7(5) . 2_665 ?
O20 Hf1' O70 147.9(7) 12_665 2_665 ?
O30 Hf1' O70 129.7(13) . 2_665 ?
O40 Hf1' O70 82.3(6) . 2_665 ?
O70 Hf1' O60' 116.2(8) . . ?
O50 Hf1' O60' 68.8(6) . . ?
O20 Hf1' O60' 141.6(7) 12_665 . ?
O30 Hf1' O60' 74.1(9) . . ?
O40 Hf1' O60' 127.8(13) . . ?
O70 Hf1' O60' 70.2(8) 2_665 . ?
O70 Hf1' O10 130.3(8) . . ?
O50 Hf1' O10 129.3(9) . . ?
O20 Hf1' O10 125.4(5) 12_665 . ?
O30 Hf1' O10 66.2(7) . . ?
O40 Hf1' O10 66.9(6) . . ?
O70 Hf1' O10 66.0(7) 2_665 . ?
O60' Hf1' O10 61.6(8) . . ?
O70 Hf1' Hf2' 93.9(6) . . ?
O50 Hf1' Hf2' 82.1(5) . . ?
O20 Hf1' Hf2' 169.7(5) 12_665 . ?
O30 Hf1' Hf2' 100.1(9) . . ?
O40 Hf1' Hf2' 112.7(9) . . ?
O70 Hf1' Hf2' 40.6(5) 2_665 . ?
O60' Hf1' Hf2' 29.9(7) . . ?
O10 Hf1' Hf2' 59.9(5) . . ?
O70 Hf1' Hf1' 37.2(3) . 2_665 ?
O50 Hf1' Hf1' 96.1(5) . 2_665 ?
O20 Hf1' Hf1' 122.2(12) 12_665 2_665 ?
O30 Hf1' Hf1' 159.9(16) . 2_665 ?
O40 Hf1' Hf1' 84.8(3) . 2_665 ?
O70 Hf1' Hf1' 30.2(4) 2_665 2_665 ?
O10 Hf1' Hf1' 94.8(10) . 2_665 ?
O70 Hf1' Hf1' 89.6(3) . 10_556 ?
O50 Hf1' Hf1' 24.6(8) . 10_556 ?
O20 Hf1' Hf1' 111.5(4) 12_665 10_556 ?
O30 Hf1' Hf1' 89.3(3) . 10_556 ?
O40 Hf1' Hf1' 171.1(7) . 10_556 ?
O70 Hf1' Hf1' 89.6(2) 2_665 10_556 ?
O10 Hf1' Hf1' 106.5(2) . 10_556 ?
O70 Hf1' Hf2' 31.8(4) . 9_666 ?
O50 Hf1' Hf2' 48.7(6) . 9_666 ?
O20 Hf1' Hf2' 87.6(9) 12_665 9_666 ?
O30 Hf1' Hf2' 138.0(8) . 9_666 ?
O40 Hf1' Hf2' 121.3(7) . 9_666 ?
O70 Hf1' Hf2' 82.0(5) 2_665 9_666 ?
O10 Hf1' Hf2' 146.2(6) . 9_666 ?
O60 Hf2 O70 67.2(4) . 2_665 ?
O60 Hf2 O70 67.2(4) . 9_666 ?
O70 Hf2 O70 108.9(4) 2_665 9_666 ?
O60 Hf2 O50 103.4(9) . 9_666 ?
O70 Hf2 O50 70.5(2) 2_665 9_666 ?
O70 Hf2 O50 70.5(2) 9_666 9_666 ?
O60 Hf2 O19 142.53(11) . 11_665 ?
O70 Hf2 O19 79.4(2) 2_665 11_665 ?
O70 Hf2 O19 143.6(2) 9_666 11_665 ?
O50 Hf2 O19 79.9(2) 9_666 11_665 ?
O60 Hf2 O19 142.53(11) . 4_556 ?
O70 Hf2 O19 143.6(2) 2_665 4_556 ?
O70 Hf2 O19 79.4(2) 9_666 4_556 ?
O50 Hf2 O19 79.9(2) 9_666 4_556 ?
O19 Hf2 O19 74.9(2) 11_665 4_556 ?
O60 Hf2 O11 83.1(7) . . ?
O70 Hf2 O11 78.3(2) 2_665 . ?
O70 Hf2 O11 142.1(2) 9_666 . ?
O50 Hf2 O11 142.18(11) 9_666 . ?
O19 Hf2 O11 73.69(17) 11_665 . ?
O19 Hf2 O11 117.46(15) 4_556 . ?
O60 Hf2 O11 83.1(7) . 10_556 ?
O70 Hf2 O11 142.1(2) 2_665 10_556 ?
O70 Hf2 O11 78.3(2) 9_666 10_556 ?
O50 Hf2 O11 142.18(11) 9_666 10_556 ?
O19 Hf2 O11 117.46(15) 11_665 10_556 ?
O19 Hf2 O11 73.69(17) 4_556 10_556 ?
O11 Hf2 O11 75.2(2) . 10_556 ?
O60 Hf2 Hf1 85.6(7) . 2_665 ?
O70 Hf2 Hf1 35.36(15) 2_665 2_665 ?
O70 Hf2 Hf1 90.60(17) 9_666 2_665 ?
O50 Hf2 Hf1 35.21(13) 9_666 2_665 ?
O19 Hf2 Hf1 76.04(11) 11_665 2_665 ?
O19 Hf2 Hf1 112.12(13) 4_556 2_665 ?
O11 Hf2 Hf1 110.68(10) . 2_665 ?
O11 Hf2 Hf1 166.50(12) 10_556 2_665 ?
O60 Hf2 Hf1 85.6(7) . 9_666 ?
O70 Hf2 Hf1 90.60(17) 2_665 9_666 ?
O70 Hf2 Hf1 35.36(15) 9_666 9_666 ?
O50 Hf2 Hf1 35.21(13) 9_666 9_666 ?
O19 Hf2 Hf1 112.12(13) 11_665 9_666 ?
O19 Hf2 Hf1 76.04(11) 4_556 9_666 ?
O11 Hf2 Hf1 166.50(12) . 9_666 ?
O11 Hf2 Hf1 110.68(10) 10_556 9_666 ?
Hf1 Hf2 Hf1 61.02(4) 2_665 9_666 ?
O60 Hf2 Hf1 32.9(3) . 10_556 ?
O70 Hf2 Hf1 90.05(17) 2_665 10_556 ?
O70 Hf2 Hf1 34.65(15) 9_666 10_556 ?
O50 Hf2 Hf1 90.1(2) 9_666 10_556 ?
O19 Hf2 Hf1 167.30(11) 11_665 10_556 ?
O19 Hf2 Hf1 111.08(11) 4_556 10_556 ?
O11 Hf2 Hf1 111.26(14) . 10_556 ?
O11 Hf2 Hf1 75.23(11) 10_556 10_556 ?
Hf1 Hf2 Hf1 91.26(2) 2_665 10_556 ?
Hf1 Hf2 Hf1 60.53(2) 9_666 10_556 ?
O60 Hf2 Hf1 32.9(3) . . ?
O70 Hf2 Hf1 34.65(15) 2_665 . ?
O70 Hf2 Hf1 90.05(17) 9_666 . ?
O50 Hf2 Hf1 90.1(2) 9_666 . ?
O19 Hf2 Hf1 111.08(11) 11_665 . ?
O19 Hf2 Hf1 167.30(11) 4_556 . ?
O11 Hf2 Hf1 75.23(11) . . ?
O11 Hf2 Hf1 111.26(14) 10_556 . ?
Hf1 Hf2 Hf1 60.53(2) 2_665 . ?
Hf1 Hf2 Hf1 91.26(2) 9_666 . ?
Hf1 Hf2 Hf1 60.82(4) 10_556 . ?
O60' Hf2' O11 96.1(12) . . ?
O11 Hf2' O11 88.8(5) . 10_556 ?
O60' Hf2' O70 88.1(7) . 2_665 ?
O11 Hf2' O70 83.1(2) . 2_665 ?
O11 Hf2' O70 171.3(3) 10_556 2_665 ?
O11 Hf2' O70 171.3(3) . 9_666 ?
O11 Hf2' O70 83.1(2) 10_556 9_666 ?
O70 Hf2' O70 104.8(6) 2_665 9_666 ?
O11 Hf2' O19 66.3(4) . 11_665 ?
O11 Hf2' O19 106.3(6) 10_556 11_665 ?
O70 Hf2' O19 67.4(5) 2_665 11_665 ?
O70 Hf2' O19 112.9(10) 9_666 11_665 ?
O11 Hf2' O19 106.3(6) . 4_556 ?
O11 Hf2' O19 66.3(4) 10_556 4_556 ?
O70 Hf2' O19 112.9(10) 2_665 4_556 ?
O70 Hf2' O19 67.4(5) 9_666 4_556 ?
O19 Hf2' O19 58.4(5) 11_665 4_556 ?
O60' Hf2' C9 76.4(9) . . ?
O11 Hf2' C9 22.8(3) . . ?
O11 Hf2' C9 102.2(6) 10_556 . ?
O70 Hf2' C9 71.3(3) 2_665 . ?
O70 Hf2' C9 164.0(9) 9_666 . ?
O19 Hf2' C9 80.4(2) 11_665 . ?
O19 Hf2' C9 128.6(4) 4_556 . ?
O11 Hf2' C9 102.2(6) . 10_556 ?
O11 Hf2' C9 22.8(3) 10_556 10_556 ?
O70 Hf2' C9 164.0(9) 2_665 10_556 ?
O70 Hf2' C9 71.3(3) 9_666 10_556 ?
O19 Hf2' C9 128.6(4) 11_665 10_556 ?
O19 Hf2' C9 80.4(2) 4_556 10_556 ?
C9 Hf2' C9 108.1(7) . 10_556 ?
O11 Hf2' Hf1' 141.7(11) . 10_556 ?
O11 Hf2' Hf1' 93.0(5) 10_556 10_556 ?
O70 Hf2' Hf1' 95.3(4) 2_665 10_556 ?
O70 Hf2' Hf1' 42.7(3) 9_666 10_556 ?
O19 Hf2' Hf1' 147.4(7) 11_665 10_556 ?
O19 Hf2' Hf1' 109.4(3) 4_556 10_556 ?
C9 Hf2' Hf1' 121.5(7) . 10_556 ?
C9 Hf2' Hf1' 71.1(4) 10_556 10_556 ?
O60' Hf2' Hf1' 45.7(7) . . ?
O11 Hf2' Hf1' 93.0(5) . . ?
O11 Hf2' Hf1' 141.7(11) 10_556 . ?
O70 Hf2' Hf1' 42.7(3) 2_665 . ?
O70 Hf2' Hf1' 95.3(4) 9_666 . ?
O19 Hf2' Hf1' 109.4(3) 11_665 . ?
O19 Hf2' Hf1' 147.4(7) 4_556 . ?
C9 Hf2' Hf1' 71.1(4) . . ?
C9 Hf2' Hf1' 121.5(7) 10_556 . ?
Hf1' Hf2' Hf1' 63.0(6) 10_556 . ?
O11 Hf2' Hf1' 102.8(5) . 2_665 ?
O11 Hf2' Hf1' 155.2(10) 10_556 2_665 ?
O70 Hf2' Hf1' 27.2(4) 2_665 2_665 ?
O70 Hf2' Hf1' 83.6(6) 9_666 2_665 ?
O19 Hf2' Hf1' 60.5(5) 11_665 2_665 ?
O19 Hf2' Hf1' 89.2(7) 4_556 2_665 ?
C9 Hf2' Hf1' 96.4(3) . 2_665 ?
C9 Hf2' Hf1' 154.8(4) 10_556 2_665 ?
Si2 O1 Si2 180.00(9) 13_556 . ?
O1 Si2 C21 108.7(4) . . ?
O1 Si2 C12 108.9(3) . . ?
C21 Si2 C12 112.6(4) . . ?
O1 Si2 C3 105.2(3) . . ?
C21 Si2 C3 112.1(4) . . ?
C12 Si2 C3 109.1(3) . . ?
C4 C3 C8 119.4(6) . . ?
C4 C3 Si2 120.1(6) . . ?
C8 C3 Si2 120.5(5) . . ?
C3 C4 C5 120.8(8) . . ?
C6 C5 C4 119.7(8) . . ?
C5 C6 C7 119.4(6) . . ?
C5 C6 C9 121.0(6) . . ?
C7 C6 C9 119.6(6) . . ?
C6 C7 C8 121.6(8) . . ?
C7 C8 C3 119.0(8) . . ?
O11 C9 O10 127.2(5) . . ?
O11 C9 C6 116.6(6) . . ?
O10 C9 C6 116.2(6) . . ?
O11 C9 Hf2' 36.4(4) . . ?
O10 C9 Hf2' 91.2(4) . . ?
C6 C9 Hf2' 152.2(5) . . ?
C9 O10 Hf1 133.0(4) . . ?
C9 O10 Hf1' 136.1(5) . . ?
C9 O11 Hf2' 120.8(6) . . ?
C9 O11 Hf2 131.8(4) . . ?
C17 C12 C13 118.5(6) . . ?
C17 C12 Si2 121.9(5) . . ?
C13 C12 Si2 119.5(5) . . ?
C12 C13 C14 121.1(7) . . ?
C15 C14 C13 120.0(7) . . ?
C14 C15 C16 119.9(6) . . ?
C14 C15 C18 120.2(6) . . ?
C16 C15 C18 119.9(6) . . ?
C15 C16 C17 120.6(7) . . ?
C12 C17 C16 119.8(7) . . ?
O20 C18 O19 126.6(5) . . ?
O20 C18 C15 118.5(5) . . ?
O19 C18 C15 114.9(5) . . ?
C18 O19 Hf2 131.3(4) . 11_565 ?
C18 O19 Hf2' 133.2(4) . 11_565 ?
Hf2 O19 Hf2' 11.6(3) 11_565 11_565 ?
C18 O20 Hf1' 128.6(7) . 12_655 ?
C18 O20 Hf1 133.8(4) . 12_655 ?
Hf1 O50 Hf1 113.1(4) . 10_556 ?
Hf1 O50 Hf2 108.6(3) . 9_666 ?
Hf1 O50 Hf2 108.6(3) 10_556 9_666 ?
Hf1 O60 Hf1 116.6(6) . 10_556 ?
Hf1 O60 Hf2 114.0(8) . . ?
Hf1 O60 Hf2 114.0(8) 10_556 . ?
Hf2' O60' Hf1' 104.5(12) . . ?
Hf1' O60' Hf1' 90.1(13) 10_556 . ?
Hf1 O70 Hf1 112.1(2) 2_665 . ?
Hf1 O70 Hf2 109.8(3) 2_665 9_666 ?
Hf1 O70 Hf2 108.7(3) . 9_666 ?
Hf1 O70 Hf2' 92.0(6) 2_665 9_666 ?
Hf1 O70 Hf2' 124.0(6) . 9_666 ?
Hf2 O70 Hf2' 19.2(6) 9_666 9_666 ?
Hf1 O70 Hf1' 7.9(6) 2_665 2_665 ?
Hf1 O70 Hf1' 104.2(6) . 2_665 ?
Hf2 O70 Hf1' 113.6(4) 9_666 2_665 ?

loop_
_geom_bond_atom_site_label_1
_geom_bond_atom_site_label_2
_geom_bond_distance
_geom_bond_site_symmetry_2
_geom_bond_publ_flag
Hf1 O30 2.044(5) . ?
Hf1 O60 2.074(7) . ?
Hf1 O40 2.084(5) . ?
Hf1 O70 2.107(5) 2_665 ?
Hf1 O50 2.114(5) . ?
Hf1 O70 2.124(5) . ?
Hf1 O10 2.244(4) . ?
Hf1 O20 2.281(4) 12_665 ?
Hf1 Hf2 3.4752(13) 9_666 ?
Hf1 Hf2 3.4855(18) . ?
Hf1 Hf1 3.5085(15) 2_665 ?
Hf1 Hf1 3.529(2) 10_556 ?
Hf1' O70 1.918(18) . ?
Hf1' O50 1.941(14) . ?
Hf1' O20 1.98(2) 12_665 ?
Hf1' O30 2.096(12) . ?
Hf1' O40 2.101(10) . ?
Hf1' O70 2.304(17) 2_665 ?
Hf1' O60' 2.49(3) . ?
Hf1' O10 2.58(3) . ?
Hf1' Hf2' 3.38(2) . ?
Hf1' Hf1' 3.520(16) 2_665 ?
Hf1' Hf1' 3.530(15) 10_556 ?
Hf1' Hf2' 3.60(3) 9_666 ?
Hf2 O60 2.083(19) . ?
Hf2 O70 2.152(5) 2_665 ?
Hf2 O70 2.152(5) 9_666 ?
Hf2 O50 2.165(8) 9_666 ?
Hf2 O19 2.177(4) 11_665 ?
Hf2 O19 2.177(4) 4_556 ?
Hf2 O11 2.182(4) . ?
Hf2 O11 2.182(4) 10_556 ?
Hf2' O60' 1.74(3) . ?
Hf2' O11 1.901(8) . ?
Hf2' O11 1.901(8) 10_556 ?
Hf2' O70 2.210(9) 2_665 ?
Hf2' O70 2.210(9) 9_666 ?
Hf2' O19 2.71(2) 11_665 ?
Hf2' O19 2.71(2) 4_556 ?
Hf2' C9 2.753(13) . ?
Hf2' C9 2.753(13) 10_556 ?
O1 Si2 1.611(2) 13_556 ?
O1 Si2 1.611(2) . ?
Si2 C21 1.817(10) . ?
Si2 C12 1.880(6) . ?
Si2 C3 1.887(6) . ?
C3 C4 1.377(11) . ?
C3 C8 1.386(11) . ?
C4 C5 1.399(10) . ?
C5 C6 1.362(11) . ?
C6 C7 1.379(10) . ?
C6 C9 1.501(8) . ?
C7 C8 1.385(9) . ?
C9 O11 1.242(8) . ?
C9 O10 1.264(8) . ?
C12 C17 1.385(10) . ?
C12 C13 1.385(10) . ?
C13 C14 1.396(9) . ?
C14 C15 1.350(10) . ?
C15 C16 1.386(10) . ?
C15 C18 1.517(8) . ?
C16 C17 1.391(10) . ?
C18 O20 1.234(7) . ?
C18 O19 1.264(7) . ?
